data_4115332
loop_
_publ_author_name
'Christoph Janiak'
'Tobias G. Scharmann'
'Sax A. Mason'

_publ_section_title
;
 Two-Dimensional Water and Ice Layers: Neutron Diffraction Studies at 278,
 263, and 20 K
;
_journal_name_full 'Journal of the American Chemical Society'
_journal_page_first 14010
_journal_page_last 14011
_journal_paper_doi 10.1021/ja0274608
_journal_volume 124
_journal_year 2002
_chemical_formula_moiety 'Ni[HB(C2H2N3)3]2, 6D2O'
_chemical_formula_sum 'C12 H14 B2 D12 N18 Ni O6'
_chemical_formula_weight 610.77
_chemical_name_common NiN33.6D2O
_chemical_name_systematic
; 
bis(hydrotris(1,2,4-triazolyl)borato)nickel(II)-
hexakis(deuterium oxide) 
;
_space_group_IT_number 62
_symmetry_cell_setting orthorhombic
_symmetry_space_group_name_Hall '-P 2bc 2a'
_symmetry_space_group_name_H-M 'P m n b'
_atom_sites_solution_hydrogens geom
_atom_sites_solution_primary direct
_atom_sites_solution_secondary difmap
_audit_creation_method SHELXL-97
_cell_angle_alpha 89.995(8)
_cell_angle_beta 90.000(10)
_cell_angle_gamma 89.998(8)
_cell_formula_units_Z 4
_cell_length_a 10.8517(17)
_cell_length_b 20.919(3)
_cell_length_c 11.6959(13)
_cell_measurement_temperature 263(2)
_cell_volume 2655.0(6)
_computing_cell_refinement 'ILL program Rafd19'
_computing_data_collection 'ILL programs Hklgen and Mad'
_computing_data_reduction 'Retreat   (Wilkinson et al, 1988)'
_computing_structure_refinement 'SHELXL-97 (Sheldrick, 1997)'
_computing_structure_solution 'SHELXS-97 (Sheldrick, 1990)'
_diffrn_ambient_temperature 263(2)
_diffrn_measurement_device_type 'thermal beam instrument D19 at ILL'
_diffrn_measurement_method 'omega scans'
_diffrn_radiation_monochromator germanium
_diffrn_radiation_probe neutron
_diffrn_radiation_source 'neutron reactor'
_diffrn_radiation_type neutrons
_diffrn_radiation_wavelength 1.31430
_diffrn_reflns_av_R_equivalents 0.0294
_diffrn_reflns_av_sigmaI/netI 0.0309
_diffrn_reflns_limit_h_max 10
_diffrn_reflns_limit_h_min -4
_diffrn_reflns_limit_k_max 14
_diffrn_reflns_limit_k_min -24
_diffrn_reflns_limit_l_max 13
_diffrn_reflns_limit_l_min -4
_diffrn_reflns_number 3266
_diffrn_reflns_theta_max 50.00
_diffrn_reflns_theta_min 3.60
_exptl_absorpt_coefficient_mu 2.78
_exptl_absorpt_correction_T_max 0.6931
_exptl_absorpt_correction_T_min 0.4876
_exptl_absorpt_correction_type 'crystal dimensions; D19abs'
_exptl_crystal_colour violet
_exptl_crystal_density_diffrn 1.528
_exptl_crystal_description platelet
_exptl_crystal_F_000 1327
_exptl_crystal_size_max 4.10
_exptl_crystal_size_mid 3.80
_exptl_crystal_size_min 2.00
_refine_diff_density_max 0.774
_refine_diff_density_min -0.921
_refine_diff_density_rms 0.123
_refine_ls_extinction_coef 0.00125(9)
_refine_ls_extinction_expression Fc^*^=kFc[1+0.001xFc^2^\l^3^/sin(2\q)]^-1/4^
_refine_ls_extinction_method SHELXL
_refine_ls_goodness_of_fit_ref 1.278
_refine_ls_hydrogen_treatment full
_refine_ls_matrix_type full
_refine_ls_number_parameters 341
_refine_ls_number_reflns 2048
_refine_ls_number_restraints 78
_refine_ls_restrained_S_all 1.294
_refine_ls_R_factor_all 0.0659
_refine_ls_R_factor_gt 0.0503
_refine_ls_shift/su_max 0.002
_refine_ls_shift/su_mean 0.000
_refine_ls_structure_factor_coef Fsqd
_refine_ls_weighting_details 'calc w=1/[\s^2^(Fo^2^)+(0.0345P)^2^+17.2856P] where P=(Fo^2^+2Fc^2^)/3'
_refine_ls_weighting_scheme calc
_refine_ls_wR_factor_gt 0.1132
_refine_ls_wR_factor_ref 0.1194
_reflns_number_gt 1648
_reflns_number_total 2048
_reflns_threshold_expression >2sigma(I)
_cod_data_source_file ja0274608-4_s1_2.cif
_cod_data_source_block 263neu
_cod_database_code 4115332

loop_
_symmetry_equiv_pos_as_xyz
'x, y, z'
'-x, -y+1/2, z+1/2'
'x+1/2, -y, -z'
'-x+1/2, y+1/2, -z+1/2'
'-x, -y, -z'
'x, y-1/2, -z-1/2'
'-x-1/2, y, z'
'x-1/2, -y-1/2, z-1/2'

loop_
_atom_site_label
_atom_site_type_symbol
_atom_site_fract_x
_atom_site_fract_y
_atom_site_fract_z
_atom_site_U_iso_or_equiv
_atom_site_adp_type
_atom_site_occupancy
_atom_site_symmetry_multiplicity
_atom_site_calc_flag
_atom_site_refinement_flags
Ni Ni 0.2500 0.25382(9) -0.00172(19) 0.0257(5) Uani 1 2 d S
B1 B 0.2500 0.36807(18) 0.1792(3) 0.0277(10) Uani 1 2 d S
H1 H 0.2500 0.4107(3) 0.2480(6) 0.051(2) Uani 1 2 d S
N11 N 0.2500 0.30181(11) 0.2386(2) 0.0301(6) Uani 1 2 d S
N12 N 0.2500 0.24692(11) 0.1756(2) 0.0308(6) Uani 1 2 d S
C11 C 0.2500 0.20040(16) 0.2517(3) 0.0343(9) Uani 1 2 d S
H11 H 0.2500 0.1504(4) 0.2267(7) 0.057(2) Uani 1 2 d S
N13 N 0.2500 0.22158(13) 0.3609(2) 0.0410(7) Uani 1 2 d S
C12 C 0.2500 0.28510(18) 0.3490(3) 0.0350(9) Uani 1 2 d S
H12 H 0.2500 0.3185(5) 0.4177(8) 0.071(3) Uani 1 2 d S
N14 N 0.13565(19) 0.37089(7) 0.10112(14) 0.0311(5) Uani 1 1 d .
N15 N 0.11764(19) 0.32538(8) 0.01938(15) 0.0314(5) Uani 1 1 d .
C13 C 0.0146(3) 0.34309(13) -0.0328(3) 0.0402(7) Uani 1 1 d .
H13 H -0.0249(7) 0.3163(3) -0.1019(7) 0.0704(19) Uani 1 1 d .
N16 N -0.0344(2) 0.39712(10) 0.0106(2) 0.0480(6) Uani 1 1 d .
C14 C 0.0441(3) 0.41299(12) 0.0933(2) 0.0387(7) Uani 1 1 d .
H14 H 0.0373(8) 0.4551(3) 0.1467(7) 0.079(2) Uani 1 1 d .
B2 B 0.2500 0.1393(2) -0.1840(4) 0.0441(14) Uani 1 2 d S
H2 H 0.2500 0.0960(4) -0.2517(8) 0.076(3) Uani 1 2 d S
N21 N 0.2500 0.20504(12) -0.2424(2) 0.0434(8) Uani 1 2 d S
N22 N 0.2500 0.26009(12) -0.1794(2) 0.0376(7) Uani 1 2 d S
C21 C 0.2500 0.30634(17) -0.2556(3) 0.0383(9) Uani 1 2 d S
H21 H 0.2500 0.3561(4) -0.2306(7) 0.064(3) Uani 1 2 d S
N23 N 0.2500 0.28483(14) -0.3649(2) 0.0475(8) Uani 1 2 d S
C22 C 0.2500 0.22127(19) -0.3529(3) 0.0441(10) Uani 1 2 d S
H22 H 0.2500 0.1876(6) -0.4208(9) 0.085(3) Uani 1 2 d S
N24 N 0.1357(2) 0.13634(8) -0.10422(16) 0.0435(6) Uani 1 1 d .
N25 N 0.1182(2) 0.18156(8) -0.02233(16) 0.0370(5) Uani 1 1 d .
C23 C 0.0171(3) 0.16358(14) 0.0301(3) 0.0501(8) Uani 1 1 d .
H23 H -0.0226(8) 0.1903(4) 0.0997(8) 0.082(2) Uani 1 1 d .
N26 N -0.0327(3) 0.10956(11) -0.0122(3) 0.0681(8) Uani 1 1 d .
C24 C 0.0450(4) 0.09392(14) -0.0957(3) 0.0589(10) Uani 1 1 d .
H24 H 0.0396(11) 0.0520(4) -0.1509(9) 0.106(3) Uani 1 1 d .
O1 O 0.2500 -0.0325(4) -1.0121(8) 0.078(2) Uani 1 2 d SU
D11 D 0.1817(6) -0.0610(2) -1.0050(5) 0.0952(15) Uani 1 1 d U
O2 O 0.3097(15) 0.0492(5) -0.8244(13) 0.101(4) Uani 0.50 1 d PU
D21 D 0.2500 0.0224(5) -0.8805(12) 0.148(4) Uani 1 2 d SU
D22 D 0.2500 0.0383(4) -0.7494(14) 0.157(5) Uani 1 2 d SU
O3 O 0.2500 0.0366(3) -0.5694(6) 0.0559(15) Uani 1 2 d SU
D31 D 0.1791(4) 0.06124(19) -0.5444(4) 0.0720(11) Uani 1 1 d U
O4 O 0.2500 -0.0493(4) -0.3717(11) 0.103(4) Uani 1 2 d SU
D41 D 0.2500 -0.0215(4) -0.4401(8) 0.094(2) Uani 1 2 d SU
D42 D 0.165(3) -0.0406(6) -0.3252(14) 0.158(9) Uani 0.50 1 d PU
O5 O 0.457(2) -0.0390(5) -0.2431(13) 0.177(8) Uani 1 1 d U
D51 D 0.510(3) -0.0535(8) -0.237(3) 0.35(2) Uani 1 1 d U
D52 D 0.422(2) -0.0498(7) -0.1726(15) 0.262(11) Uani 1 1 d U

loop_
_atom_site_aniso_label
_atom_site_aniso_U_11
_atom_site_aniso_U_22
_atom_site_aniso_U_33
_atom_site_aniso_U_23
_atom_site_aniso_U_13
_atom_site_aniso_U_12
Ni 0.0300(14) 0.0258(9) 0.0213(9) -0.0024(7) 0.000 0.000
B1 0.034(3) 0.0249(18) 0.0238(19) -0.0053(16) 0.000 0.000
H1 0.073(6) 0.041(4) 0.038(4) -0.014(3) 0.000 0.000
N11 0.0419(17) 0.0277(11) 0.0207(11) -0.0027(9) 0.000 0.000
N12 0.0450(18) 0.0282(11) 0.0192(12) -0.0008(8) 0.000 0.000
C11 0.044(3) 0.0297(19) 0.0289(17) 0.0034(14) 0.000 0.000
H11 0.084(7) 0.036(4) 0.051(4) 0.003(3) 0.000 0.000
N13 0.057(2) 0.0416(14) 0.0246(13) 0.0056(10) 0.000 0.000
C12 0.044(3) 0.0408(19) 0.0200(17) 0.0005(16) 0.000 0.000
H12 0.102(9) 0.065(5) 0.046(5) -0.005(4) 0.000 0.000
N14 0.0340(11) 0.0297(8) 0.0295(8) -0.0022(6) 0.0022(8) 0.0035(8)
N15 0.0300(12) 0.0311(8) 0.0332(9) -0.0044(6) -0.0033(9) 0.0036(8)
C13 0.0278(18) 0.0441(14) 0.0486(16) -0.0006(13) -0.0080(14) 0.0029(12)
H13 0.058(5) 0.073(4) 0.080(4) -0.015(4) -0.033(4) 0.005(3)
N16 0.0338(13) 0.0490(11) 0.0610(13) 0.0005(9) -0.0044(12) 0.0118(9)
C14 0.0362(17) 0.0369(13) 0.0429(14) 0.0002(12) 0.0075(14) 0.0093(13)
H14 0.091(6) 0.064(4) 0.080(4) -0.014(4) 0.010(5) 0.022(4)
B2 0.079(4) 0.027(2) 0.027(2) -0.0081(18) 0.000 0.000
H2 0.134(10) 0.043(4) 0.050(5) -0.024(4) 0.000 0.000
N21 0.076(2) 0.0336(13) 0.0206(12) -0.0038(10) 0.000 0.000
N22 0.061(2) 0.0305(12) 0.0212(12) -0.0015(9) 0.000 0.000
C21 0.057(3) 0.033(2) 0.0250(17) 0.0017(14) 0.000 0.000
H21 0.105(8) 0.031(4) 0.054(5) 0.004(3) 0.000 0.000
N23 0.069(2) 0.0466(15) 0.0265(13) 0.0035(11) 0.000 0.000
C22 0.064(3) 0.043(2) 0.0255(19) -0.0023(17) 0.000 0.000
H22 0.121(10) 0.088(7) 0.045(5) -0.006(5) 0.000 0.000
N24 0.0629(15) 0.0316(9) 0.0360(9) -0.0034(7) -0.0103(10) -0.0095(9)
N25 0.0410(14) 0.0320(8) 0.0379(10) -0.0037(7) -0.0035(10) -0.0056(9)
C23 0.038(2) 0.0419(14) 0.071(2) -0.0003(15) 0.0050(18) -0.0073(14)
H23 0.061(5) 0.079(4) 0.107(6) -0.023(4) 0.040(5) -0.014(4)
N26 0.0492(17) 0.0480(12) 0.107(2) -0.0010(13) -0.0110(18) -0.0179(11)
C24 0.072(3) 0.0347(15) 0.070(2) 0.0002(15) -0.027(2) -0.0168(16)
H24 0.147(9) 0.061(4) 0.109(6) -0.014(4) -0.032(7) -0.031(5)
O1 0.067(6) 0.053(4) 0.114(6) 0.024(4) 0.000 0.000
D11 0.077(4) 0.077(3) 0.131(4) 0.007(3) -0.025(3) 0.000(3)
O2 0.135(11) 0.061(6) 0.105(9) -0.004(6) 0.056(8) -0.029(6)
D21 0.218(13) 0.069(5) 0.158(10) -0.013(6) 0.000 0.000
D22 0.230(15) 0.065(5) 0.176(11) -0.018(6) 0.000 0.000
O3 0.032(4) 0.046(3) 0.089(4) -0.014(3) 0.000 0.000
D31 0.054(3) 0.061(2) 0.101(3) -0.003(2) 0.001(3) 0.003(2)
O4 0.194(13) 0.045(4) 0.069(6) 0.010(5) 0.000 0.000
D41 0.109(6) 0.074(4) 0.098(5) -0.012(4) 0.000 0.000
D42 0.32(3) 0.066(6) 0.091(9) -0.043(6) -0.078(13) 0.069(11)
O5 0.34(2) 0.055(4) 0.134(8) -0.018(5) 0.123(12) -0.016(8)
D51 0.48(4) 0.073(7) 0.48(4) -0.016(12) 0.02(3) 0.047(13)
D52 0.45(3) 0.158(10) 0.182(11) -0.004(8) -0.119(15) -0.137(14)

loop_
_geom_angle_atom_site_label_1
_geom_angle_atom_site_label_2
_geom_angle_atom_site_label_3
_geom_angle
_geom_angle_site_symmetry_1
_geom_angle_site_symmetry_3
N12 Ni N22 179.63(14) . .
N12 Ni N15 86.09(10) . .
N22 Ni N15 94.18(10) . .
N12 Ni N15 86.09(10) . 7_655
N22 Ni N15 94.18(10) . 7_655
N15 Ni N15 86.86(12) . 7_655
N12 Ni N25 93.71(10) . 7_655
N22 Ni N25 86.02(10) . 7_655
N15 Ni N25 179.56(12) . 7_655
N15 Ni N25 93.52(7) 7_655 7_655
N12 Ni N25 93.71(10) . .
N22 Ni N25 86.02(10) . .
N15 Ni N25 93.52(7) . .
N15 Ni N25 179.56(13) 7_655 .
N25 Ni N25 86.10(13) 7_655 .
N14 B1 N14 107.2(3) . 7_655
N14 B1 N11 107.43(18) . .
N14 B1 N11 107.43(18) 7_655 .
N14 B1 H1 111.6(3) . .
N14 B1 H1 111.6(3) 7_655 .
N11 B1 H1 111.3(5) . .
C12 N11 N12 107.5(2) . .
C12 N11 B1 131.8(3) . .
N12 N11 B1 120.7(2) . .
C11 N12 N11 104.9(2) . .
C11 N12 Ni 136.4(2) . .
N11 N12 Ni 118.71(18) . .
N12 C11 N13 113.3(3) . .
N12 C11 H11 121.9(5) . .
N13 C11 H11 124.8(5) . .
C12 N13 C11 103.2(3) . .
N13 C12 N11 111.1(3) . .
N13 C12 H12 125.0(6) . .
N11 C12 H12 123.9(6) . .
C14 N14 N15 107.9(2) . .
C14 N14 B1 131.8(2) . .
N15 N14 B1 120.3(2) . .
C13 N15 N14 104.37(19) . .
C13 N15 Ni 136.49(17) . .
N14 N15 Ni 118.99(15) . .
N15 C13 N16 113.2(2) . .
N15 C13 H13 122.5(5) . .
N16 C13 H13 124.3(5) . .
C14 N16 C13 103.3(2) . .
N14 C14 N16 111.2(2) . .
N14 C14 H14 123.4(5) . .
N16 C14 H14 125.4(5) . .
N21 B2 N24 107.6(2) . 7_655
N21 B2 N24 107.6(2) . .
N24 B2 N24 105.9(3) 7_655 .
N21 B2 H2 112.5(6) . .
N24 B2 H2 111.5(3) 7_655 .
N24 B2 H2 111.5(3) . .
C22 N21 N22 107.9(3) . .
C22 N21 B2 131.1(3) . .
N22 N21 B2 121.0(3) . .
C21 N22 N21 104.8(3) . .
C21 N22 Ni 136.3(2) . .
N21 N22 Ni 118.99(19) . .
N22 C21 N23 113.2(3) . .
N22 C21 H21 121.7(6) . .
N23 C21 H21 125.1(6) . .
C22 N23 C21 103.4(3) . .
N21 C22 N23 110.7(3) . .
N21 C22 H22 123.7(7) . .
N23 C22 H22 125.6(7) . .
C24 N24 N25 107.9(3) . .
C24 N24 B2 131.5(3) . .
N25 N24 B2 120.5(2) . .
C23 N25 N24 104.3(2) . .
C23 N25 Ni 136.39(19) . .
N24 N25 Ni 119.20(17) . .
N25 C23 N26 113.9(3) . .
N25 C23 H23 122.6(5) . .
N26 C23 H23 123.5(5) . .
C24 N26 C23 102.8(3) . .
N24 C24 N26 111.1(3) . .
N24 C24 H24 122.1(7) . .
N26 C24 H24 126.8(7) . .
D11 O1 D11 101.9(10) 7_655 .
D21 O2 D22 91.3(14) . .
D21 O2 O2 53.1(8) . 7_655
D22 O2 O2 54.4(10) . 7_655
O2 D21 O2 73.9(16) 7_655 .
O2 D22 O2 71(2) 7_655 .
D31 O3 D31 104.7(8) . 7_655
D41 O4 D42 107.9(9) . .
D41 O4 D42 107.9(9) . 7_655
D42 O4 D42 116(2) . 7_655
D51 O5 D52 99(4) . .
O5 D51 D52 49(3) . .
O5 D52 D51 32(2) . .

loop_
_geom_bond_atom_site_label_1
_geom_bond_atom_site_label_2
_geom_bond_distance
_geom_bond_site_symmetry_2
Ni N12 2.079(3) .
Ni N22 2.082(3) .
Ni N15 2.089(2) .
Ni N15 2.089(2) 7_655
Ni N25 2.095(2) 7_655
Ni N25 2.095(2) .
B1 N14 1.542(3) .
B1 N14 1.542(3) 7_655
B1 N11 1.550(5) .
B1 H1 1.201(7) .
N11 C12 1.338(4) .
N11 N12 1.364(3) .
N12 C11 1.319(4) .
C11 N13 1.352(4) .
C11 H11 1.086(8) .
N13 C12 1.336(5) .
C12 H12 1.064(11) .
N14 C14 1.331(3) .
N14 N15 1.363(2) .
N15 C13 1.326(4) .
C13 N16 1.348(4) .
C13 H13 1.074(8) .
N16 C14 1.332(4) .
C14 H14 1.081(8) .
B2 N21 1.535(5) .
B2 N24 1.553(4) 7_655
B2 N24 1.553(4) .
B2 H2 1.203(8) .
N21 C22 1.337(5) .
N21 N22 1.367(4) .
N22 C21 1.315(5) .
C21 N23 1.355(5) .
C21 H21 1.081(8) .
N23 C22 1.337(5) .
C22 H22 1.061(12) .
N24 C24 1.330(4) .
N24 N25 1.360(3) .
N25 C23 1.313(4) .
C23 N26 1.347(4) .
C23 H23 1.078(10) .
N26 C24 1.331(5) .
C24 H24 1.090(9) .
O1 D11 0.954(6) 7_655
O1 D11 0.954(6) .
O2 D21 1.079(15) .
O2 D22 1.114(14) .
O2 O2 1.30(3) 7_655
D21 O2 1.079(15) 7_655
D22 O2 1.114(14) 7_655
O3 D31 0.971(5) .
O3 D31 0.971(5) 7_655
O4 D41 0.989(11) .
O4 D42 1.09(3) .
O4 D42 1.09(3) 7_655
O5 D51 0.66(4) .
O5 D52 0.934(19) .
D51 D52 1.22(4) .
